data_4311260
loop_
_publ_author_name
'Paul S. Walker'
'Paul M. Bergin'
'Martin C. Grossel'
'Peter N. Horton'

_publ_section_title
;
 Modeling Novel Radiopharmaceuticals: Mono-C6-Substituted PnAO Ligands
 (PnAO = 3,3,9,9-Tetramethyl-4,8-diazaundecane-2,10-dione Dioxime)
;
_journal_name_full 'Inorganic Chemistry'
_journal_page_first 4145
_journal_page_last 4153
_journal_paper_doi 10.1021/ic0497634
_journal_volume 43
_journal_year 2004
_chemical_formula_sum 'C20 H32 N5 O3 Tc'
_chemical_formula_weight 488.51
_chemical_name_systematic
;
 ?
;
_space_group_IT_number 2
_symmetry_cell_setting triclinic
_symmetry_space_group_name_Hall '-P 1'
_symmetry_space_group_name_H-M 'P -1'
_atom_sites_solution_hydrogens geom
_atom_sites_solution_primary direct
_atom_sites_solution_secondary difmap
_audit_creation_method SHELXL-97
_cell_angle_alpha 92.05(3)
_cell_angle_beta 113.21(3)
_cell_angle_gamma 109.55(3)
_cell_formula_units_Z 2
_cell_length_a 10.678(2)
_cell_length_b 10.852(2)
_cell_length_c 11.052(2)
_cell_measurement_temperature 293(2)
_cell_volume 1088.2(5)
_computing_structure_refinement 'SHELXL-97 (Sheldrick, 1997)'
_diffrn_ambient_temperature 293(2)
_diffrn_measured_fraction_theta_full 0.819
_diffrn_measured_fraction_theta_max 0.819
_diffrn_radiation_monochromator graphite
_diffrn_radiation_source 'fine-focus sealed tube'
_diffrn_radiation_type MoK\a
_diffrn_radiation_wavelength 0.71073
_diffrn_reflns_av_R_equivalents 0.0419
_diffrn_reflns_av_sigmaI/netI 0.0613
_diffrn_reflns_limit_h_max 11
_diffrn_reflns_limit_h_min -13
_diffrn_reflns_limit_k_max 13
_diffrn_reflns_limit_k_min -15
_diffrn_reflns_limit_l_max 14
_diffrn_reflns_limit_l_min -13
_diffrn_reflns_number 12741
_diffrn_reflns_theta_full 30.56
_diffrn_reflns_theta_max 30.56
_diffrn_reflns_theta_min 3.15
_exptl_absorpt_coefficient_mu 0.692
_exptl_crystal_colour orange
_exptl_crystal_density_diffrn 1.491
_exptl_crystal_density_meas ?
_exptl_crystal_density_method .
_exptl_crystal_description block
_exptl_crystal_F_000 508
_exptl_crystal_size_max 0.25
_exptl_crystal_size_mid 0.15
_exptl_crystal_size_min 0.05
_refine_diff_density_max 1.037
_refine_diff_density_min -0.906
_refine_diff_density_rms 0.103
_refine_ls_extinction_method none
_refine_ls_goodness_of_fit_ref 1.051
_refine_ls_hydrogen_treatment mixed
_refine_ls_matrix_type full
_refine_ls_number_parameters 324
_refine_ls_number_reflns 5467
_refine_ls_number_restraints 0
_refine_ls_restrained_S_all 1.051
_refine_ls_R_factor_all 0.0541
_refine_ls_R_factor_gt 0.0367
_refine_ls_shift/su_max 0.001
_refine_ls_shift/su_mean 0.000
_refine_ls_structure_factor_coef Fsqd
_refine_ls_weighting_details 'calc w=1/[\s^2^(Fo^2^)+(0.0422P)^2^+0.0000P] where P=(Fo^2^+2Fc^2^)/3'
_refine_ls_weighting_scheme calc
_refine_ls_wR_factor_gt 0.0790
_refine_ls_wR_factor_ref 0.0858
_reflns_number_gt 4502
_reflns_number_total 5467
_reflns_threshold_expression >2sigma(I)
_cod_data_source_file ic0497634si20040223_070814_3.cif
_cod_data_source_block 8
_cod_depositor_comments
;
The following automatic conversions were performed:
'_symmetry_cell_setting' value 'Triclinic' changed to 'triclinic'
according to '/home/saulius/struct/CIF-dictionaries/cif_core.dic'
dictionary named 'cif_core.dic' version 2.4.1 from 2010-06-29.

Automatic conversion script
Id: cif_fix_enum 1527 2010-12-29 10:47:43Z saulius 
;
_cod_original_cell_volume 1088.2(3)
_cod_database_code 4311260

loop_
_symmetry_equiv_pos_as_xyz
'x, y, z'
'-x, -y, -z'

loop_
_atom_site_label
_atom_site_type_symbol
_atom_site_fract_x
_atom_site_fract_y
_atom_site_fract_z
_atom_site_U_iso_or_equiv
_atom_site_adp_type
_atom_site_occupancy
_atom_site_symmetry_multiplicity
_atom_site_calc_flag
_atom_site_refinement_flags
_atom_site_disorder_assembly
_atom_site_disorder_group
Tc1 Tc 0.34668(2) 0.485526(17) 0.153677(18) 0.02028(8) Uani 1 1 d . . .
O4T O 0.52691(17) 0.54192(15) 0.19355(16) 0.0260(4) Uani 1 1 d . . .
O2 O 0.3275(2) 0.55707(18) 0.41523(18) 0.0327(4) Uani 1 1 d . . .
O1 O 0.3202(2) 0.72614(17) 0.27416(18) 0.0350(4) Uani 1 1 d . . .
N3 N 0.2703(2) 0.29475(18) 0.13268(19) 0.0218(4) Uani 1 1 d . . .
N5 N 0.1485(3) -0.1233(2) -0.3387(2) 0.0373(5) Uani 1 1 d . . .
N2 N 0.2337(2) 0.47808(18) -0.03213(19) 0.0227(4) Uani 1 1 d . . .
N1 N 0.2906(2) 0.65159(18) 0.1580(2) 0.0255(4) Uani 1 1 d . . .
C6 C 0.2514(3) 0.2671(2) -0.0979(2) 0.0238(5) Uani 1 1 d . . .
C17 C 0.3151(3) 0.0924(3) -0.1960(3) 0.0325(6) Uani 1 1 d . . .
N4 N 0.3147(2) 0.45699(18) 0.32594(19) 0.0231(4) Uani 1 1 d . . .
C22 C 0.3446(3) 0.0023(3) -0.3923(3) 0.0318(6) Uani 1 1 d . . .
C21 C 0.2669(3) -0.0143(2) -0.3143(2) 0.0279(5) Uani 1 1 d . . .
C23 C 0.2973(3) -0.0966(3) -0.5001(3) 0.0354(6) Uani 1 1 d . . .
C9 C 0.2797(3) 0.2364(2) 0.2532(2) 0.0240(5) Uani 1 1 d . . .
C7 C 0.2175(3) 0.2006(2) 0.0100(2) 0.0258(5) Uani 1 1 d . . .
C2 C 0.2409(3) 0.6902(2) 0.0466(3) 0.0278(5) Uani 1 1 d . . .
C25 C 0.1060(3) -0.2180(3) -0.4434(3) 0.0413(7) Uani 1 1 d . . .
C16 C 0.2085(3) 0.1632(2) -0.2198(3) 0.0274(5) Uani 1 1 d . . .
C3 C 0.2080(3) 0.5987(2) -0.0762(2) 0.0244(5) Uani 1 1 d . . .
C24 C 0.1756(3) -0.2097(3) -0.5253(3) 0.0382(7) Uani 1 1 d . . .
C10 C 0.2957(2) 0.3413(2) 0.3576(2) 0.0243(5) Uani 1 1 d . . .
C5 C 0.1765(3) 0.3643(2) -0.1402(2) 0.0256(5) Uani 1 1 d . . .
C14 C 0.4191(3) 0.2024(3) 0.3097(3) 0.0299(6) Uani 1 1 d . . .
H14A H 0.4119 0.1365 0.2443 0.045 Uiso 1 1 calc R . .
H14B H 0.4272 0.1681 0.3902 0.045 Uiso 1 1 calc R . .
H14C H 0.5045 0.2814 0.3296 0.045 Uiso 1 1 calc R . .
C12 C 0.3118(3) 0.6683(2) -0.1387(3) 0.0295(5) Uani 1 1 d . . .
H12A H 0.4121 0.6900 -0.0751 0.044 Uiso 1 1 calc R . .
H12B H 0.2979 0.7486 -0.1625 0.044 Uiso 1 1 calc R . .
H12C H 0.2905 0.6100 -0.2177 0.044 Uiso 1 1 calc R . .
C11 C 0.2909(3) 0.3129(3) 0.4862(2) 0.0327(6) Uani 1 1 d . . .
H11A H 0.3112 0.3940 0.5413 0.049 Uiso 1 1 calc R . .
H11B H 0.3635 0.2766 0.5319 0.049 Uiso 1 1 calc R . .
H11C H 0.1949 0.2498 0.4687 0.049 Uiso 1 1 calc R . .
C15 C 0.1424(3) 0.1122(2) 0.2252(3) 0.0293(6) Uani 1 1 d . . .
H15A H 0.0573 0.1354 0.1944 0.044 Uiso 1 1 calc R . .
H15B H 0.1537 0.0779 0.3061 0.044 Uiso 1 1 calc R . .
H15C H 0.1304 0.0455 0.1576 0.044 Uiso 1 1 calc R . .
C1 C 0.2176(4) 0.8186(3) 0.0424(3) 0.0424(7) Uani 1 1 d . . .
H1A H 0.1335 0.8094 0.0590 0.064 Uiso 1 1 calc R . .
H1B H 0.2012 0.8408 -0.0444 0.064 Uiso 1 1 calc R . .
H1C H 0.3033 0.8880 0.1099 0.064 Uiso 1 1 calc R . .
C13 C 0.0467(3) 0.5641(2) -0.1770(3) 0.0339(6) Uani 1 1 d . . .
H13A H 0.0266 0.5115 -0.2590 0.051 Uiso 1 1 calc R . .
H13B H 0.0306 0.6448 -0.1948 0.051 Uiso 1 1 calc R . .
H13C H -0.0177 0.5144 -0.1398 0.051 Uiso 1 1 calc R . .
H5B H 0.062(3) 0.312(2) -0.176(2) 0.027(7) Uiso 1 1 d . . .
H25 H 0.017(3) -0.296(3) -0.458(3) 0.038(8) Uiso 1 1 d . . .
H22 H 0.431(3) 0.081(3) -0.372(2) 0.028(7) Uiso 1 1 d . . .
H5A H 0.193(3) 0.395(2) -0.213(3) 0.028(7) Uiso 1 1 d . . .
H16A H 0.112(3) 0.102(2) -0.246(2) 0.023(6) Uiso 1 1 d . . .
H7A H 0.258(3) 0.132(2) 0.030(2) 0.020(6) Uiso 1 1 d . . .
H7B H 0.112(3) 0.155(3) -0.026(3) 0.033(7) Uiso 1 1 d . . .
H16B H 0.207(3) 0.206(3) -0.296(3) 0.040(8) Uiso 1 1 d . . .
H6 H 0.349(3) 0.314(3) -0.064(3) 0.025(7) Uiso 1 1 d . . .
H24 H 0.143(3) -0.283(3) -0.594(3) 0.044(8) Uiso 1 1 d . . .
H17A H 0.326(3) 0.061(3) -0.119(3) 0.032(8) Uiso 1 1 d . . .
H17B H 0.417(3) 0.151(3) -0.171(3) 0.040(8) Uiso 1 1 d . . .
H23 H 0.348(4) -0.093(3) -0.550(3) 0.054(10) Uiso 1 1 d . . .
H1X H 0.324(4) 0.627(4) 0.365(4) 0.068(11) Uiso 1 1 d . . .

loop_
_atom_site_aniso_label
_atom_site_aniso_U_11
_atom_site_aniso_U_22
_atom_site_aniso_U_33
_atom_site_aniso_U_23
_atom_site_aniso_U_13
_atom_site_aniso_U_12
Tc1 0.02216(12) 0.01596(11) 0.02096(12) -0.00009(8) 0.00901(8) 0.00587(8)
O4T 0.0225(8) 0.0247(9) 0.0265(9) 0.0013(7) 0.0093(7) 0.0057(7)
O2 0.0472(11) 0.0259(9) 0.0256(9) -0.0033(8) 0.0172(8) 0.0134(8)
O1 0.0519(12) 0.0214(9) 0.0344(10) -0.0029(8) 0.0228(9) 0.0130(8)
N3 0.0281(11) 0.0174(9) 0.0191(10) 0.0023(8) 0.0104(8) 0.0077(8)
N5 0.0424(14) 0.0287(12) 0.0408(14) 0.0001(11) 0.0198(11) 0.0120(11)
N2 0.0251(10) 0.0182(9) 0.0231(10) 0.0015(8) 0.0087(8) 0.0086(8)
N1 0.0293(11) 0.0166(9) 0.0307(12) -0.0008(9) 0.0150(9) 0.0068(8)
C6 0.0272(13) 0.0201(12) 0.0229(12) 0.0007(10) 0.0103(10) 0.0082(10)
C17 0.0396(16) 0.0319(14) 0.0261(14) -0.0012(12) 0.0125(12) 0.0166(13)
N4 0.0244(10) 0.0197(10) 0.0203(10) -0.0043(8) 0.0077(8) 0.0058(8)
C22 0.0365(15) 0.0263(13) 0.0351(15) 0.0041(12) 0.0168(12) 0.0134(12)
C21 0.0349(14) 0.0230(12) 0.0262(13) 0.0037(11) 0.0108(11) 0.0146(11)
C23 0.0437(17) 0.0405(16) 0.0295(15) 0.0051(12) 0.0179(13) 0.0224(14)
C9 0.0279(13) 0.0206(12) 0.0218(12) 0.0044(10) 0.0103(10) 0.0079(10)
C7 0.0329(14) 0.0188(12) 0.0238(13) 0.0003(10) 0.0123(11) 0.0080(11)
C2 0.0285(13) 0.0194(12) 0.0388(15) 0.0045(11) 0.0172(11) 0.0098(10)
C25 0.0380(16) 0.0298(15) 0.0473(18) -0.0034(14) 0.0134(14) 0.0096(13)
C16 0.0339(14) 0.0227(12) 0.0242(13) 0.0024(11) 0.0116(11) 0.0104(11)
C3 0.0243(12) 0.0185(11) 0.0295(13) 0.0047(10) 0.0095(10) 0.0094(10)
C24 0.0397(16) 0.0363(16) 0.0306(15) -0.0080(13) 0.0043(12) 0.0199(13)
C10 0.0218(12) 0.0266(12) 0.0224(12) 0.0013(10) 0.0089(10) 0.0077(10)
C5 0.0317(14) 0.0211(12) 0.0207(13) 0.0020(10) 0.0084(11) 0.0098(10)
C14 0.0356(14) 0.0292(13) 0.0281(14) 0.0069(11) 0.0140(11) 0.0158(11)
C12 0.0321(14) 0.0246(12) 0.0328(14) 0.0085(11) 0.0141(11) 0.0114(11)
C11 0.0365(15) 0.0361(15) 0.0235(13) 0.0044(12) 0.0130(11) 0.0114(12)
C15 0.0345(14) 0.0232(12) 0.0273(13) 0.0071(11) 0.0138(11) 0.0066(11)
C1 0.061(2) 0.0289(14) 0.0493(18) 0.0114(13) 0.0279(15) 0.0260(14)
C13 0.0269(13) 0.0277(13) 0.0428(16) 0.0082(12) 0.0094(12) 0.0120(11)

loop_
_atom_type_symbol
_atom_type_description
_atom_type_scat_dispersion_real
_atom_type_scat_dispersion_imag
_atom_type_scat_source
C C 0.0033 0.0016 'International Tables Vol C Tables 4.2.6.8 and 6.1.1.4'
H H 0.0000 0.0000 'International Tables Vol C Tables 4.2.6.8 and 6.1.1.4'
N N 0.0061 0.0033 'International Tables Vol C Tables 4.2.6.8 and 6.1.1.4'
O O 0.0106 0.0060 'International Tables Vol C Tables 4.2.6.8 and 6.1.1.4'
Tc Tc -1.4390 0.7593 'International Tables Vol C Tables 4.2.6.8 and 6.1.1.4'

loop_
_geom_angle_atom_site_label_1
_geom_angle_atom_site_label_2
_geom_angle_atom_site_label_3
_geom_angle
_geom_angle_site_symmetry_1
_geom_angle_site_symmetry_3
_geom_angle_publ_flag
O4T Tc1 N2 111.36(9) . . ?
O4T Tc1 N3 109.71(9) . . ?
N2 Tc1 N3 92.39(9) . . ?
O4T Tc1 N4 109.49(8) . . ?
N2 Tc1 N4 138.97(8) . . ?
N3 Tc1 N4 77.33(8) . . ?
O4T Tc1 N1 107.14(8) . . ?
N2 Tc1 N1 77.54(8) . . ?
N3 Tc1 N1 142.96(8) . . ?
N4 Tc1 N1 87.15(8) . . ?
C7 N3 C9 115.74(18) . . ?
C7 N3 Tc1 125.57(15) . . ?
C9 N3 Tc1 118.33(15) . . ?
C21 N5 C25 116.8(3) . . ?
C5 N2 C3 115.16(18) . . ?
C5 N2 Tc1 125.41(15) . . ?
C3 N2 Tc1 119.28(15) . . ?
C2 N1 O1 120.06(19) . . ?
C2 N1 Tc1 117.07(17) . . ?
O1 N1 Tc1 122.44(15) . . ?
C5 C6 C7 111.6(2) . . ?
C5 C6 C16 110.5(2) . . ?
C7 C6 C16 111.05(19) . . ?
C21 C17 C16 112.6(2) . . ?
C10 N4 O2 117.75(19) . . ?
C10 N4 Tc1 117.82(16) . . ?
O2 N4 Tc1 124.08(14) . . ?
C23 C22 C21 119.2(3) . . ?
N5 C21 C22 122.6(2) . . ?
N5 C21 C17 116.8(2) . . ?
C22 C21 C17 120.6(2) . . ?
C22 C23 C24 118.4(3) . . ?
N3 C9 C10 107.42(18) . . ?
N3 C9 C15 112.50(19) . . ?
C10 C9 C15 108.9(2) . . ?
N3 C9 C14 109.6(2) . . ?
C10 C9 C14 108.00(19) . . ?
C15 C9 C14 110.2(2) . . ?
N3 C7 C6 112.80(19) . . ?
N1 C2 C1 121.1(2) . . ?
N1 C2 C3 115.8(2) . . ?
C1 C2 C3 123.2(2) . . ?
N5 C25 C24 124.4(3) . . ?
C17 C16 C6 113.4(2) . . ?
N2 C3 C2 106.92(19) . . ?
N2 C3 C12 110.23(19) . . ?
C2 C3 C12 109.4(2) . . ?
N2 C3 C13 111.49(18) . . ?
C2 C3 C13 108.7(2) . . ?
C12 C3 C13 110.0(2) . . ?
C25 C24 C23 118.6(3) . . ?
N4 C10 C11 123.1(2) . . ?
N4 C10 C9 114.5(2) . . ?
C11 C10 C9 122.5(2) . . ?
N2 C5 C6 112.22(19) . . ?

loop_
_geom_bond_atom_site_label_1
_geom_bond_atom_site_label_2
_geom_bond_distance
_geom_bond_site_symmetry_2
_geom_bond_publ_flag
Tc1 O4T 1.6722(17) . ?
Tc1 N2 1.910(2) . ?
Tc1 N3 1.9213(19) . ?
Tc1 N4 2.079(2) . ?
Tc1 N1 2.0848(19) . ?
O2 N4 1.375(2) . ?
O1 N1 1.355(3) . ?
N3 C7 1.454(3) . ?
N3 C9 1.478(3) . ?
N5 C21 1.333(3) . ?
N5 C25 1.337(4) . ?
N2 C5 1.463(3) . ?
N2 C3 1.485(3) . ?
N1 C2 1.283(3) . ?
C6 C5 1.509(3) . ?
C6 C7 1.518(3) . ?
C6 C16 1.535(3) . ?
C17 C21 1.508(4) . ?
C17 C16 1.522(4) . ?
N4 C10 1.287(3) . ?
C22 C23 1.377(4) . ?
C22 C21 1.393(4) . ?
C23 C24 1.377(4) . ?
C9 C10 1.509(3) . ?
C9 C15 1.534(3) . ?
C9 C14 1.546(3) . ?
C2 C1 1.493(3) . ?
C2 C3 1.499(3) . ?
C25 C24 1.368(4) . ?
C3 C12 1.536(3) . ?
C3 C13 1.541(3) . ?
C10 C11 1.482(3) . ?
